data_2019290
loop_
_publ_author_name
'Schultz, Madeleine'
'Plessow, Philipp-Nikolaus'
'Rominger, Frank'
'Weigel, Laura'

_publ_section_title
;
 Structure, magnetism and colour in simple bis(phosphine)nickel(II)
 dihalide complexes: an experimental and theoretical investigation
;
_journal_issue 12
_journal_name_full 'Acta Crystallographica Section C'
_journal_page_first 1437
_journal_page_last 1447
_journal_paper_doi 10.1107/S0108270113030692
_journal_volume 69
_journal_year 2013
_chemical_formula_iupac '[Ni I2 (C26 H24 P2)], C H2 Cl2'
_chemical_formula_moiety 'C26 H24 I2 Ni P2, C H2 Cl2'
_chemical_formula_sum 'C27 H26 Cl2 I2 Ni P2'
_chemical_formula_weight 795.83
_chemical_name_systematic
;[1,2-Bis(diphenylphosphanyl)ethane-\k^2^<i>P</i>,<i>P</i>']diiodidonickel(II)
dichloromethane monosolvate
;
_space_group_crystal_system tetragonal
_space_group_IT_number 110
_space_group_name_Hall 'I 4bw -2c'
_space_group_name_H-M_alt 'I 41 c d'
_symmetry_space_group_name_Hall 'I 4bw -2c'
_symmetry_space_group_name_H-M 'I 41 c d'
_atom_sites_solution_hydrogens geom
_audit_creation_method SHELXL-2013
_cell_angle_alpha 90
_cell_angle_beta 90
_cell_angle_gamma 90
_cell_formula_units_Z 16
_cell_length_a 26.3705(17)
_cell_length_b 26.3705(17)
_cell_length_c 16.7900(11)
_cell_measurement_reflns_used 9238
_cell_measurement_temperature 200(2)
_cell_measurement_theta_max 27.80
_cell_measurement_theta_min 2.44
_cell_volume 11675.8(13)
_computing_cell_refinement 'SAINT (Bruker, 2005)'
_computing_data_collection 'APEX2 (Bruker, 2005)'
_computing_data_reduction 'SAINT (Bruker, 2005)'
_computing_molecular_graphics 'SHELXTL (Sheldrick, 2008<i>b</i>)'
_computing_publication_material 'SHELXTL (Sheldrick, 2008<i>b</i>)'
_computing_structure_refinement 'SHELXL97 (Sheldrick, 2008<i>b</i>)'
_computing_structure_solution 'SHELXS97 (Sheldrick, 2008<i>b</i>)'
_diffrn_ambient_temperature 200(2)
_diffrn_measured_fraction_theta_full 1.000
_diffrn_measured_fraction_theta_max 1.000
_diffrn_measurement_device_type 'Bruker APEX'
_diffrn_measurement_method '\f and \w scans'
_diffrn_radiation_type MoK\a
_diffrn_radiation_wavelength 0.71073
_diffrn_reflns_av_R_equivalents 0.0629
_diffrn_reflns_limit_h_max 36
_diffrn_reflns_limit_h_min -36
_diffrn_reflns_limit_k_max 36
_diffrn_reflns_limit_k_min -36
_diffrn_reflns_limit_l_max 22
_diffrn_reflns_limit_l_min -22
_diffrn_reflns_number 109821
_diffrn_reflns_theta_full 25.242
_diffrn_reflns_theta_max 29.129
_diffrn_reflns_theta_min 1.544
_exptl_absorpt_coefficient_mu 3.088
_exptl_absorpt_correction_T_max 0.8497
_exptl_absorpt_correction_T_min 0.6521
_exptl_absorpt_correction_type multi-scan
_exptl_absorpt_process_details
;
(SADABS; Sheldrick, 2008<i>a</i>)
;
_exptl_crystal_colour violet
_exptl_crystal_density_diffrn 1.811
_exptl_crystal_density_method 'not measured'
_exptl_crystal_description needle
_exptl_crystal_F_000 6176
_exptl_crystal_size_max 0.330
_exptl_crystal_size_mid 0.070
_exptl_crystal_size_min 0.050
_refine_diff_density_max 1.318
_refine_diff_density_min -1.258
_refine_ls_abs_structure_details
;
Flack x determined using 3206 quotients [(I+)-(I-)]/[(I+)+(I-)]
(Parsons & Flack, 2004)
;
_refine_ls_abs_structure_Flack -0.004(7)
_refine_ls_extinction_method none
_refine_ls_goodness_of_fit_ref 1.042
_refine_ls_hydrogen_treatment constr
_refine_ls_matrix_type full
_refine_ls_number_parameters 307
_refine_ls_number_reflns 7839
_refine_ls_number_restraints 5
_refine_ls_restrained_S_all 1.044
_refine_ls_R_factor_all 0.0426
_refine_ls_R_factor_gt 0.0353
_refine_ls_shift/su_max 0.002
_refine_ls_shift/su_mean 0.000
_refine_ls_structure_factor_coef Fsqd
_refine_ls_weighting_details 'w=1/[\s^2^(Fo^2^)+(0.0204P)^2^+71.4066P] where P=(Fo^2^+2Fc^2^)/3'
_refine_ls_weighting_scheme calc
_refine_ls_wR_factor_gt 0.0699
_refine_ls_wR_factor_ref 0.0746
_reflns_number_gt 7131
_reflns_number_total 7839
_reflns_threshold_expression I>2\s(I)
_cod_data_source_file fa3325.cif
_cod_data_source_block lw29
_cod_original_cell_volume 11675.8(17)
_cod_database_code 2019290
_shelx_space_group_comment
;
The symmetry employed for this shelxl refinement is uniquely defined
by the following loop, which should always be used as a source of
symmetry information in preference to the above space-group names.
They are only intended as comments.
;
_shelx_estimated_absorpt_t_min 0.429
_shelx_estimated_absorpt_t_max 0.861
_shelxl_version_number 2.013

loop_
_space_group_symop_operation_xyz
'x, y, z'
'-x+1/2, -y+1/2, z+1/2'
'-y, x+1/2, z+1/4'
'y+1/2, -x, z+3/4'
'x, -y, z+1/2'
'-x+1/2, y+1/2, z'
'-y, -x+1/2, z+3/4'
'y+1/2, x, z+1/4'
'x+1/2, y+1/2, z+1/2'
'-x+1, -y+1, z+1'
'-y+1/2, x+1, z+3/4'
'y+1, -x+1/2, z+5/4'
'x+1/2, -y+1/2, z+1'
'-x+1, y+1, z+1/2'
'-y+1/2, -x+1, z+5/4'
'y+1, x+1/2, z+3/4'

loop_
_atom_site_type_symbol
_atom_site_label
_atom_site_fract_x
_atom_site_fract_y
_atom_site_fract_z
_atom_site_U_iso_or_equiv
_atom_site_adp_type
_atom_site_calc_flag
_atom_site_occupancy
Ni Ni1 0.28453(3) 1.00312(3) 0.32327(5) 0.02110(15) Uani d 1
I I1 0.23025(2) 1.05229(2) 0.42006(3) 0.03191(10) Uani d 1
I I2 0.34232(2) 0.96692(2) 0.42855(3) 0.03574(11) Uani d 1
P P1 0.33005(6) 0.96805(6) 0.23176(10) 0.0209(3) Uani d 1
P P2 0.23797(6) 1.03270(6) 0.22710(10) 0.0222(3) Uani d 1
C C9 0.2906(3) 0.9621(3) 0.1424(4) 0.0273(14) Uani d 1
H H9A 0.3120 0.9539 0.0956 0.033 Uiso calc 1
H H9B 0.2655 0.9346 0.1495 0.033 Uiso calc 1
C C10 0.2640(3) 1.0122(3) 0.1299(4) 0.0275(14) Uani d 1
H H10A 0.2363 1.0083 0.0906 0.033 Uiso calc 1
H H10B 0.2883 1.0378 0.1096 0.033 Uiso calc 1
C C11 0.3575(3) 0.9055(2) 0.2422(4) 0.0257(13) Uani d 1
C C12 0.4077(3) 0.8949(3) 0.2251(4) 0.0330(15) Uani d 1
H H12 0.4303 0.9217 0.2121 0.040 Uiso calc 1
C C13 0.4251(3) 0.8453(3) 0.2269(5) 0.0416(19) Uani d 1
H H13 0.4594 0.8381 0.2136 0.050 Uiso calc 1
C C14 0.3932(4) 0.8066(3) 0.2478(5) 0.046(2) Uani d 1
H H14 0.4054 0.7727 0.2490 0.055 Uiso calc 1
C C15 0.3430(4) 0.8166(3) 0.2671(6) 0.052(2) Uani d 1
H H15 0.3208 0.7899 0.2819 0.062 Uiso calc 1
C C16 0.3259(3) 0.8658(3) 0.2645(5) 0.0411(18) Uani d 1
H H16 0.2917 0.8729 0.2782 0.049 Uiso calc 1
C C21 0.3806(2) 1.0109(2) 0.2024(4) 0.0246(13) Uani d 1
C C22 0.3958(3) 1.0497(3) 0.2528(4) 0.0345(16) Uani d 1
H H22 0.3814 1.0526 0.3044 0.041 Uiso calc 1
C C23 0.4322(3) 1.0845(3) 0.2280(5) 0.044(2) Uani d 1
H H23 0.4423 1.1113 0.2623 0.053 Uiso calc 1
C C24 0.4539(3) 1.0798(3) 0.1525(5) 0.045(2) Uani d 1
H H24 0.4791 1.1032 0.1355 0.053 Uiso calc 1
C C25 0.4389(3) 1.0419(3) 0.1034(5) 0.0423(19) Uani d 1
H H25 0.4536 1.0391 0.0519 0.051 Uiso calc 1
C C26 0.4023(3) 1.0069(3) 0.1275(4) 0.0331(16) Uani d 1
H H26 0.3923 0.9804 0.0926 0.040 Uiso calc 1
C C31 0.1743(3) 1.0062(3) 0.2245(4) 0.0269(13) Uani d 1
C C32 0.1382(3) 1.0263(3) 0.1712(5) 0.0359(15) Uani d 1
H H32 0.1459 1.0556 0.1406 0.043 Uiso calc 1
C C33 0.0915(3) 1.0027(4) 0.1641(5) 0.0436(18) Uani d 1
H H33 0.0668 1.0164 0.1289 0.052 Uiso calc 1
C C34 0.0803(3) 0.9597(3) 0.2074(5) 0.045(2) Uani d 1
H H34 0.0485 0.9433 0.2012 0.054 Uiso calc 1
C C35 0.1161(3) 0.9407(3) 0.2600(5) 0.0414(19) Uani d 1
H H35 0.1084 0.9116 0.2910 0.050 Uiso calc 1
C C36 0.1624(3) 0.9638(3) 0.2676(5) 0.0323(15) Uani d 1
H H36 0.1867 0.9501 0.3034 0.039 Uiso calc 1
C C41 0.2344(3) 1.1014(3) 0.2191(4) 0.0274(14) Uani d 1
C C42 0.1910(3) 1.1283(3) 0.2384(5) 0.0339(16) Uani d 1
H H42 0.1614 1.1116 0.2569 0.041 Uiso calc 1
C C43 0.1923(4) 1.1809(3) 0.2297(6) 0.051(2) Uani d 1
H H43 0.1626 1.2000 0.2408 0.061 Uiso calc 1
C C44 0.2351(4) 1.2059(3) 0.2057(6) 0.053(2) Uani d 1
H H44 0.2349 1.2418 0.2010 0.064 Uiso calc 1
C C45 0.2784(4) 1.1790(3) 0.1885(6) 0.048(2) Uani d 1
H H45 0.3082 1.1962 0.1717 0.058 Uiso calc 1
C C46 0.2782(3) 1.1266(3) 0.1957(5) 0.0362(17) Uani d 1
H H46 0.3081 1.1078 0.1846 0.043 Uiso calc 1
C C51 0.1612(7) 0.8227(5) 0.1681(10) 0.154(7) Uani d 1
H H51A 0.1651 0.7885 0.1445 0.184 Uiso calc 1
H H51B 0.1246 0.8309 0.1680 0.184 Uiso calc 1
Cl Cl1 0.1907(2) 0.8642(2) 0.1089(3) 0.167(3) Uani d 1
Cl Cl2 0.18145(19) 0.81989(16) 0.2668(4) 0.144(2) Uani d 1

loop_
_atom_site_aniso_label
_atom_site_aniso_U_11
_atom_site_aniso_U_22
_atom_site_aniso_U_33
_atom_site_aniso_U_12
_atom_site_aniso_U_13
_atom_site_aniso_U_23
Ni1 0.0225(4) 0.0240(4) 0.0168(3) -0.0008(3) 0.0018(3) -0.0008(3)
I1 0.0372(2) 0.0334(2) 0.0251(2) 0.00113(18) 0.00645(19) -0.00370(19)
I2 0.0360(2) 0.0478(3) 0.0234(2) 0.0068(2) -0.00453(19) 0.0015(2)
P1 0.0208(7) 0.0214(7) 0.0204(7) -0.0004(6) 0.0019(6) -0.0012(6)
P2 0.0230(8) 0.0241(8) 0.0194(7) 0.0016(6) 0.0007(6) -0.0006(6)
C9 0.030(3) 0.029(3) 0.022(3) 0.000(3) 0.004(3) -0.007(3)
C10 0.030(3) 0.037(4) 0.016(3) 0.002(3) 0.002(3) -0.002(3)
C11 0.032(3) 0.021(3) 0.023(3) -0.001(3) 0.001(3) -0.001(2)
C12 0.032(4) 0.031(4) 0.035(4) 0.008(3) 0.003(3) 0.004(3)
C13 0.036(4) 0.044(5) 0.045(4) 0.015(3) 0.001(3) 0.001(4)
C14 0.069(6) 0.026(4) 0.042(4) 0.006(4) -0.012(4) 0.000(3)
C15 0.059(6) 0.029(4) 0.067(6) -0.001(4) -0.009(5) 0.001(4)
C16 0.038(4) 0.027(4) 0.059(5) -0.007(3) 0.005(4) 0.001(4)
C21 0.023(3) 0.024(3) 0.026(3) 0.001(2) -0.002(2) 0.002(2)
C22 0.040(4) 0.036(4) 0.027(3) -0.012(3) 0.002(3) -0.001(3)
C23 0.047(5) 0.043(5) 0.042(4) -0.023(4) 0.001(4) -0.003(4)
C24 0.040(4) 0.048(5) 0.045(5) -0.013(4) 0.000(3) 0.015(4)
C25 0.039(4) 0.052(5) 0.037(4) -0.011(4) 0.006(3) 0.010(4)
C26 0.034(4) 0.038(4) 0.027(3) -0.008(3) 0.009(3) -0.003(3)
C31 0.028(3) 0.029(3) 0.024(3) -0.001(3) 0.005(3) -0.004(3)
C32 0.030(3) 0.044(4) 0.034(4) -0.002(3) -0.004(3) -0.004(4)
C33 0.029(3) 0.064(5) 0.038(4) 0.000(4) -0.006(3) -0.009(4)
C34 0.036(4) 0.051(5) 0.048(5) -0.013(4) 0.009(4) -0.022(4)
C35 0.044(5) 0.039(4) 0.041(4) -0.016(4) 0.009(4) -0.006(3)
C36 0.029(4) 0.033(4) 0.035(4) -0.002(3) 0.004(3) -0.001(3)
C41 0.034(4) 0.026(3) 0.022(3) 0.000(3) -0.005(3) -0.002(3)
C42 0.038(4) 0.026(3) 0.038(4) 0.003(3) 0.002(3) -0.001(3)
C43 0.057(6) 0.031(4) 0.065(6) 0.006(4) 0.007(5) -0.004(4)
C44 0.066(6) 0.027(4) 0.067(6) -0.003(4) 0.009(5) -0.002(4)
C45 0.055(5) 0.034(4) 0.056(6) -0.010(4) -0.004(4) -0.001(4)
C46 0.035(4) 0.028(4) 0.046(5) -0.001(3) -0.003(3) 0.003(3)
C51 0.142(15) 0.051(8) 0.268(16) -0.020(8) -0.074(16) 0.017(12)
Cl1 0.154(4) 0.197(5) 0.151(4) -0.114(4) 0.066(3) -0.106(4)
Cl2 0.106(3) 0.076(3) 0.250(6) 0.015(2) -0.009(4) 0.053(3)

loop_
_atom_type_symbol
_atom_type_description
_atom_type_scat_dispersion_real
_atom_type_scat_dispersion_imag
_atom_type_scat_source
C C 0.0033 0.0016 'International Tables Vol C Tables 4.2.6.8 and 6.1.1.4'
H H 0.0000 0.0000 'International Tables Vol C Tables 4.2.6.8 and 6.1.1.4'
P P 0.1023 0.0942 'International Tables Vol C Tables 4.2.6.8 and 6.1.1.4'
Cl Cl 0.1484 0.1585 'International Tables Vol C Tables 4.2.6.8 and 6.1.1.4'
Ni Ni 0.3393 1.1124 'International Tables Vol C Tables 4.2.6.8 and 6.1.1.4'
I I -0.4742 1.8119 'International Tables Vol C Tables 4.2.6.8 and 6.1.1.4'

loop_
_geom_angle_atom_site_label_1
_geom_angle_atom_site_label_2
_geom_angle_atom_site_label_3
_geom_angle
P1 Ni1 P2 86.51(7)
P1 Ni1 I2 90.04(5)
P2 Ni1 I2 176.51(6)
P1 Ni1 I1 173.72(6)
P2 Ni1 I1 88.49(5)
I2 Ni1 I1 94.93(3)
C11 P1 C21 107.5(3)
C11 P1 C9 103.1(3)
C21 P1 C9 104.3(3)
C11 P1 Ni1 123.0(2)
C21 P1 Ni1 109.6(2)
C9 P1 Ni1 107.7(2)
C41 P2 C31 109.4(3)
C41 P2 C10 104.2(3)
C31 P2 C10 102.1(3)
C41 P2 Ni1 116.2(2)
C31 P2 Ni1 113.7(2)
C10 P2 Ni1 109.9(2)
C10 C9 P1 107.5(4)
C10 C9 H9A 110.2
P1 C9 H9A 110.2
C10 C9 H9B 110.2
P1 C9 H9B 110.2
H9A C9 H9B 108.5
C9 C10 P2 107.8(4)
C9 C10 H10A 110.1
P2 C10 H10A 110.1
C9 C10 H10B 110.1
P2 C10 H10B 110.1
H10A C10 H10B 108.5
C12 C11 C16 118.6(7)
C12 C11 P1 123.1(5)
C16 C11 P1 118.2(6)
C11 C12 C13 120.1(7)
C11 C12 H12 119.9
C13 C12 H12 119.9
C14 C13 C12 120.3(8)
C14 C13 H13 119.8
C12 C13 H13 119.8
C13 C14 C15 120.3(8)
C13 C14 H14 119.9
C15 C14 H14 119.9
C16 C15 C14 119.1(8)
C16 C15 H15 120.5
C14 C15 H15 120.5
C15 C16 C11 121.5(8)
C15 C16 H16 119.2
C11 C16 H16 119.2
C26 C21 C22 119.3(7)
C26 C21 P1 120.2(5)
C22 C21 P1 120.4(5)
C21 C22 C23 120.3(7)
C21 C22 H22 119.9
C23 C22 H22 119.9
C22 C23 C24 119.7(8)
C22 C23 H23 120.1
C24 C23 H23 120.1
C25 C24 C23 119.9(8)
C25 C24 H24 120.0
C23 C24 H24 120.0
C24 C25 C26 120.9(8)
C24 C25 H25 119.6
C26 C25 H25 119.6
C21 C26 C25 120.0(7)
C21 C26 H26 120.0
C25 C26 H26 120.0
C36 C31 C32 119.3(7)
C36 C31 P2 120.8(6)
C32 C31 P2 119.6(5)
C33 C32 C31 119.1(8)
C33 C32 H32 120.4
C31 C32 H32 120.4
C34 C33 C32 120.9(8)
C34 C33 H33 119.5
C32 C33 H33 119.5
C33 C34 C35 119.1(7)
C33 C34 H34 120.4
C35 C34 H34 120.4
C36 C35 C34 120.4(8)
C36 C35 H35 119.8
C34 C35 H35 119.8
C31 C36 C35 121.1(7)
C31 C36 H36 119.4
C35 C36 H36 119.4
C42 C41 C46 120.4(7)
C42 C41 P2 122.5(6)
C46 C41 P2 117.0(5)
C41 C42 C43 117.8(8)
C41 C42 H42 121.1
C43 C42 H42 121.1
C44 C43 C42 122.0(9)
C44 C43 H43 119.0
C42 C43 H43 119.0
C43 C44 C45 119.9(8)
C43 C44 H44 120.0
C45 C44 H44 120.0
C44 C45 C46 119.4(8)
C44 C45 H45 120.3
C46 C45 H45 120.3
C45 C46 C41 120.3(8)
C45 C46 H46 119.8
C41 C46 H46 119.8
Cl1 C51 Cl2 116.9(9)
Cl1 C51 H51A 108.1
Cl2 C51 H51A 108.1
Cl1 C51 H51B 108.1
Cl2 C51 H51B 108.1
H51A C51 H51B 107.3

loop_
_geom_bond_atom_site_label_1
_geom_bond_atom_site_label_2
_geom_bond_distance
Ni1 P1 2.1582(18)
Ni1 P2 2.1733(18)
Ni1 I2 2.5216(9)
Ni1 I1 2.5240(9)
P1 C11 1.811(7)
P1 C21 1.816(7)
P1 C9 1.832(7)
P2 C41 1.818(7)
P2 C31 1.820(7)
P2 C10 1.851(6)
C9 C10 1.512(9)
C9 H9A 0.9900
C9 H9B 0.9900
C10 H10A 0.9900
C10 H10B 0.9900
C11 C12 1.383(10)
C11 C16 1.387(10)
C12 C13 1.388(10)
C12 H12 0.9500
C13 C14 1.370(12)
C13 H13 0.9500
C14 C15 1.387(13)
C14 H14 0.9500
C15 C16 1.375(11)
C15 H15 0.9500
C16 H16 0.9500
C21 C26 1.385(9)
C21 C22 1.388(10)
C22 C23 1.390(10)
C22 H22 0.9500
C23 C24 1.397(12)
C23 H23 0.9500
C24 C25 1.353(12)
C24 H24 0.9500
C25 C26 1.395(10)
C25 H25 0.9500
C26 H26 0.9500
C31 C36 1.368(10)
C31 C32 1.408(10)
C32 C33 1.385(10)
C32 H32 0.9500
C33 C34 1.379(13)
C33 H33 0.9500
C34 C35 1.385(13)
C34 H34 0.9500
C35 C36 1.372(10)
C35 H35 0.9500
C36 H36 0.9500
C41 C42 1.385(10)
C41 C46 1.389(10)
C42 C43 1.394(11)
C42 H42 0.9500
C43 C44 1.365(13)
C43 H43 0.9500
C44 C45 1.375(13)
C44 H44 0.9500
C45 C46 1.387(11)
C45 H45 0.9500
C46 H46 0.9500
C51 Cl1 1.670(14)
C51 Cl2 1.743(15)
C51 H51A 0.9900
C51 H51B 0.9900

loop_
_geom_torsion_atom_site_label_1
_geom_torsion_atom_site_label_2
_geom_torsion_atom_site_label_3
_geom_torsion_atom_site_label_4
_geom_torsion
C11 P1 C9 C10 177.8(5)
C21 P1 C9 C10 -70.0(5)
Ni1 P1 C9 C10 46.4(5)
P1 C9 C10 P2 -46.2(5)
C41 P2 C10 C9 154.2(5)
C31 P2 C10 C9 -92.0(5)
Ni1 P2 C10 C9 29.0(5)
C21 P1 C11 C12 -3.4(7)
C9 P1 C11 C12 106.5(6)
Ni1 P1 C11 C12 -131.9(5)
C21 P1 C11 C16 -180.0(6)
C9 P1 C11 C16 -70.1(6)
Ni1 P1 C11 C16 51.5(7)
C16 C11 C12 C13 2.9(11)
P1 C11 C12 C13 -173.7(6)
C11 C12 C13 C14 -1.8(13)
C12 C13 C14 C15 0.2(13)
C13 C14 C15 C16 0.4(14)
C14 C15 C16 C11 0.7(14)
C12 C11 C16 C15 -2.3(13)
P1 C11 C16 C15 174.4(7)
C11 P1 C21 C26 68.9(6)
C9 P1 C21 C26 -40.2(6)
Ni1 P1 C21 C26 -155.3(5)
C11 P1 C21 C22 -114.9(6)
C9 P1 C21 C22 136.0(6)
Ni1 P1 C21 C22 20.9(6)
C26 C21 C22 C23 0.5(12)
P1 C21 C22 C23 -175.8(6)
C21 C22 C23 C24 -0.8(13)
C22 C23 C24 C25 0.8(14)
C23 C24 C25 C26 -0.6(14)
C22 C21 C26 C25 -0.2(11)
P1 C21 C26 C25 176.0(6)
C24 C25 C26 C21 0.3(13)
C41 P2 C31 C36 -146.0(6)
C10 P2 C31 C36 104.1(6)
Ni1 P2 C31 C36 -14.2(6)
C41 P2 C31 C32 40.9(7)
C10 P2 C31 C32 -69.1(6)
Ni1 P2 C31 C32 172.6(5)
C36 C31 C32 C33 0.4(11)
P2 C31 C32 C33 173.7(6)
C31 C32 C33 C34 -1.0(12)
C32 C33 C34 C35 1.5(13)
C33 C34 C35 C36 -1.4(12)
C32 C31 C36 C35 -0.3(11)
P2 C31 C36 C35 -173.5(6)
C34 C35 C36 C31 0.8(12)
C31 P2 C41 C42 22.0(7)
C10 P2 C41 C42 130.5(6)
Ni1 P2 C41 C42 -108.4(6)
C31 P2 C41 C46 -160.8(5)
C10 P2 C41 C46 -52.3(6)
Ni1 P2 C41 C46 68.8(6)
C46 C41 C42 C43 3.1(11)
P2 C41 C42 C43 -179.7(6)
C41 C42 C43 C44 -2.3(14)
C42 C43 C44 C45 0.8(16)
C43 C44 C45 C46 -0.1(15)
C44 C45 C46 C41 0.9(13)
C42 C41 C46 C45 -2.5(11)
P2 C41 C46 C45 -179.8(6)
